data_2016458
loop_
_publ_author_name
'Sugiono, Erli'
'Bolte, Michael'

_publ_section_title
;
 Two polymorphs of
 4-propyl-3,4-dihydro-2<i>H</i>-naphtho[1,2-<i>b</i>]pyran-5,6-dione
;
_journal_coeditor_code SK3197
_journal_issue 2
_journal_name_full 'Acta Crystallographica Section C'
_journal_page_first o84
_journal_page_last o86
_journal_paper_doi 10.1107/S0108270108001170
_journal_volume 64
_journal_year 2008
_chemical_formula_iupac 'C16 H16 O3'
_chemical_formula_moiety 'C16 H16 O3'
_chemical_formula_sum 'C16 H16 O3'
_chemical_formula_weight 256.29
_chemical_name_systematic
;
4-propyl-3,4,5,6-tetrahydro-2H-naphtho[1,2-b]pyran-5,6-dione
;
_space_group_IT_number 19
_symmetry_cell_setting orthorhombic
_symmetry_space_group_name_Hall 'P 2ac 2ab'
_symmetry_space_group_name_H-M 'P 21 21 21'
_atom_sites_solution_hydrogens geom
_atom_sites_solution_primary direct
_atom_sites_solution_secondary difmap
_audit_creation_method SHELXL-97
_cell_angle_alpha 90.00
_cell_angle_beta 90.00
_cell_angle_gamma 90.00
_cell_formula_units_Z 4
_cell_length_a 5.2833(7)
_cell_length_b 6.3043(8)
_cell_length_c 38.753(6)
_cell_measurement_reflns_used 3430
_cell_measurement_temperature 173(2)
_cell_measurement_theta_max 24.1
_cell_measurement_theta_min 2.2
_cell_volume 1290.8(3)
_computing_cell_refinement 'X-Area (Stoe & Cie, 2001)'
_computing_data_collection 'X-Area (Stoe & Cie, 2001)'
_computing_data_reduction 'X-Area (Stoe & Cie, 2001)'
_computing_molecular_graphics 'XP in SHELXTL-Plus (Sheldrick, 1991)'
_computing_publication_material 'SHELXL97 (Sheldrick, 2008) and PLATON (Spek, 2003)'
_computing_structure_refinement 'SHELXL97 (Sheldrick, 2008)'
_computing_structure_solution 'SHELXS97 (Sheldrick, 2008)'
_diffrn_ambient_temperature 173(2)
_diffrn_measured_fraction_theta_full 0.998
_diffrn_measured_fraction_theta_max 0.998
_diffrn_measurement_device_type 'Stoe IPDSII two-circle diffractometer'
_diffrn_measurement_method \w
_diffrn_radiation_monochromator graphite
_diffrn_radiation_source 'fine-focus sealed tube'
_diffrn_radiation_type MoK\a
_diffrn_radiation_wavelength 0.71073
_diffrn_reflns_av_R_equivalents 0.0831
_diffrn_reflns_av_sigmaI/netI 0.0977
_diffrn_reflns_limit_h_max 6
_diffrn_reflns_limit_h_min -5
_diffrn_reflns_limit_k_max 7
_diffrn_reflns_limit_k_min -7
_diffrn_reflns_limit_l_max 45
_diffrn_reflns_limit_l_min -45
_diffrn_reflns_number 8057
_diffrn_reflns_theta_full 25.00
_diffrn_reflns_theta_max 24.77
_diffrn_reflns_theta_min 2.10
_diffrn_standards_number 0
_exptl_absorpt_coefficient_mu 0.090
_exptl_absorpt_correction_type none
_exptl_crystal_colour orange
_exptl_crystal_density_diffrn 1.319
_exptl_crystal_density_method 'not measured'
_exptl_crystal_description plate
_exptl_crystal_F_000 544
_exptl_crystal_size_max 0.19
_exptl_crystal_size_mid 0.18
_exptl_crystal_size_min 0.03
_refine_diff_density_max 0.238
_refine_diff_density_min -0.165
_refine_ls_extinction_method none
_refine_ls_goodness_of_fit_ref 0.835
_refine_ls_hydrogen_treatment constr
_refine_ls_matrix_type full
_refine_ls_number_parameters 172
_refine_ls_number_reflns 1399
_refine_ls_number_restraints 0
_refine_ls_restrained_S_all 0.835
_refine_ls_R_factor_all 0.0890
_refine_ls_R_factor_gt 0.0462
_refine_ls_shift/su_max 0.000
_refine_ls_shift/su_mean 0.000
_refine_ls_structure_factor_coef Fsqd
_refine_ls_weighting_details 'calc w=1/[\s^2^(Fo^2^)+(0.0560P)^2^] where P=(Fo^2^+2Fc^2^)/3'
_refine_ls_weighting_scheme calc
_refine_ls_wR_factor_gt 0.0963
_refine_ls_wR_factor_ref 0.1077
_reflns_number_gt 738
_reflns_number_total 1399
_reflns_threshold_expression I>2\s(I)
_cod_data_source_file sk3197.cif
_cod_data_source_block Io
_cod_depositor_comments
;
The following automatic conversions were performed:
'_symmetry_cell_setting' value 'Orthorhombic' changed to 'orthorhombic'
according to '/home/saulius/struct/CIF-dictionaries/cif_core.dic'
dictionary named 'cif_core.dic' version 2.4.1 from 2010-06-29.

Automatic conversion script
Id: cif_fix_enum 1527 2010-12-29 10:47:43Z saulius 

The following automatic conversions were performed:

'_symmetry_cell_setting' value 'Orthorhombic' changed to
'orthorhombic' according to
/home/saulius/struct/CIF-dictionaries/cif_core.dic dictionary named
'cif_core.dic' version 2.4.1 from 2010-06-29.

Automatic conversion script
Id: cif_fix_values 1715 2011-07-08 13:25:40Z adriana 
;
_cod_database_code 2016458
_cod_database_fobs_code 2016458

loop_
_symmetry_equiv_pos_as_xyz
'x, y, z'
'-x+1/2, -y, z+1/2'
'-x, y+1/2, -z+1/2'
'x+1/2, -y+1/2, -z'

loop_
_atom_site_type_symbol
_atom_site_label
_atom_site_fract_x
_atom_site_fract_y
_atom_site_fract_z
_atom_site_U_iso_or_equiv
_atom_site_adp_type
_atom_site_calc_flag
_atom_site_refinement_flags
_atom_site_occupancy
O O1 0.3409(6) 0.1794(5) 0.94506(7) 0.0721(9) Uani d . 1
O O2 0.6456(6) 0.2881(4) 0.89158(7) 0.0642(8) Uani d . 1
O O3 0.1459(5) 0.8989(4) 0.87354(7) 0.0586(7) Uani d . 1
C C1 0.2976(8) 0.3442(7) 0.92982(11) 0.0575(9) Uani d . 1
C C2 0.4634(8) 0.4026(6) 0.89841(10) 0.0545(9) Uani d . 1
C C3 0.4033(7) 0.5906(6) 0.87893(10) 0.0526(9) Uani d . 1
C C4 0.2114(8) 0.7162(6) 0.88969(10) 0.0539(9) Uani d . 1
C C5 0.0566(8) 0.6794(6) 0.92057(10) 0.0511(9) Uani d . 1
C C6 0.0949(7) 0.4923(6) 0.93991(9) 0.0513(9) Uani d . 1
C C7 -0.0561(8) 0.4499(6) 0.96839(10) 0.0586(11) Uani d . 1
H H7 -0.0272 0.3257 0.9817 0.070 Uiso calc R 1
C C8 -0.2491(8) 0.5881(8) 0.97754(10) 0.0622(11) Uani d . 1
H H8 -0.3548 0.5571 0.9967 0.075 Uiso calc R 1
C C9 -0.2870(8) 0.7728(7) 0.95843(10) 0.0587(10) Uani d . 1
H H9 -0.4170 0.8689 0.9649 0.070 Uiso calc R 1
C C10 -0.1373(8) 0.8170(7) 0.93017(10) 0.0584(10) Uani d . 1
H H10 -0.1666 0.9422 0.9172 0.070 Uiso calc R 1
C C11 0.2515(9) 0.9309(7) 0.83961(10) 0.0597(11) Uani d . 1
H H11A 0.2251 1.0800 0.8324 0.072 Uiso calc R 1
H H11B 0.1639 0.8380 0.8228 0.072 Uiso calc R 1
C C12 0.5325(7) 0.8810(7) 0.83959(12) 0.0574(10) Uani d . 1
H H12A 0.6202 0.9718 0.8567 0.069 Uiso calc R 1
H H12B 0.6046 0.9109 0.8165 0.069 Uiso calc R 1
C C13 0.5732(8) 0.6480(7) 0.84866(9) 0.0553(10) Uani d . 1
H H13 0.7520 0.6339 0.8568 0.066 Uiso calc R 1
C C14 0.5431(8) 0.4985(7) 0.81767(10) 0.0583(10) Uani d . 1
H H14A 0.5160 0.3524 0.8263 0.070 Uiso calc R 1
H H14B 0.3905 0.5405 0.8045 0.070 Uiso calc R 1
C C15 0.7692(9) 0.4988(8) 0.79350(12) 0.0768(12) Uani d . 1
H H15A 0.7947 0.6447 0.7847 0.092 Uiso calc R 1
H H15B 0.9220 0.4590 0.8068 0.092 Uiso calc R 1
C C16 0.7438(11) 0.3498(9) 0.76303(12) 0.0885(16) Uani d . 1
H H16A 0.8948 0.3608 0.7485 0.133 Uiso calc R 1
H H16B 0.5938 0.3883 0.7495 0.133 Uiso calc R 1
H H16C 0.7264 0.2038 0.7714 0.133 Uiso calc R 1

loop_
_atom_site_aniso_label
_atom_site_aniso_U_11
_atom_site_aniso_U_22
_atom_site_aniso_U_33
_atom_site_aniso_U_12
_atom_site_aniso_U_13
_atom_site_aniso_U_23
O1 0.067(2) 0.060(2) 0.0894(19) 0.0047(17) 0.0040(16) 0.0114(16)
O2 0.0528(17) 0.0569(16) 0.0830(18) 0.0107(15) -0.0020(14) -0.0022(15)
O3 0.0531(17) 0.0498(16) 0.0730(16) 0.0048(14) 0.0008(13) 0.0066(14)
C1 0.056(2) 0.044(2) 0.072(2) 0.000(2) -0.007(2) 0.0021(18)
C2 0.050(2) 0.044(2) 0.069(2) -0.001(2) -0.0087(19) -0.004(2)
C3 0.044(2) 0.046(2) 0.067(2) 0.0007(17) -0.0033(18) -0.0032(18)
C4 0.053(2) 0.0410(19) 0.068(2) -0.0023(19) -0.0071(18) 0.0005(17)
C5 0.047(2) 0.046(2) 0.061(2) -0.001(2) -0.0093(17) 0.0009(17)
C6 0.042(2) 0.047(2) 0.065(2) 0.0017(17) -0.0033(19) 0.0026(19)
C7 0.067(3) 0.051(3) 0.0573(18) 0.003(2) -0.009(2) 0.0070(17)
C8 0.050(2) 0.064(3) 0.072(2) -0.005(2) -0.001(2) -0.0028(18)
C9 0.050(2) 0.062(2) 0.063(2) 0.009(2) -0.0041(19) -0.0051(19)
C10 0.053(2) 0.056(3) 0.066(2) 0.000(2) -0.003(2) -0.0003(19)
C11 0.069(3) 0.051(3) 0.059(2) 0.004(2) -0.002(2) 0.0085(16)
C12 0.0428(16) 0.047(2) 0.082(2) -0.008(2) 0.002(2) 0.003(2)
C13 0.041(2) 0.059(3) 0.066(2) 0.003(2) -0.0011(16) -0.0038(19)
C14 0.050(2) 0.060(3) 0.065(2) -0.002(2) 0.000(2) 0.001(2)
C15 0.066(3) 0.080(3) 0.084(3) -0.001(3) 0.006(3) -0.008(3)
C16 0.085(4) 0.091(4) 0.090(3) 0.001(3) 0.016(3) -0.019(3)

loop_
_atom_type_symbol
_atom_type_description
_atom_type_scat_dispersion_real
_atom_type_scat_dispersion_imag
_atom_type_scat_source
C C 0.0033 0.0016 'International Tables Vol C Tables 4.2.6.8 and 6.1.1.4'
H H 0.0000 0.0000 'International Tables Vol C Tables 4.2.6.8 and 6.1.1.4'
O O 0.0106 0.0060 'International Tables Vol C Tables 4.2.6.8 and 6.1.1.4'

loop_
_geom_angle_atom_site_label_1
_geom_angle_atom_site_label_2
_geom_angle_atom_site_label_3
_geom_angle
C4 O3 C11 116.2(3)
O1 C1 C6 123.3(4)
O1 C1 C2 118.6(4)
C6 C1 C2 118.0(3)
O2 C2 C3 122.8(4)
O2 C2 C1 118.2(4)
C3 C2 C1 119.0(4)
C4 C3 C2 119.0(4)
C4 C3 C13 122.8(4)
C2 C3 C13 118.0(4)
O3 C4 C3 123.1(4)
O3 C4 C5 111.6(4)
C3 C4 C5 125.2(4)
C10 C5 C6 118.9(4)
C10 C5 C4 122.0(3)
C6 C5 C4 119.0(4)
C7 C6 C5 120.0(4)
C7 C6 C1 120.4(4)
C5 C6 C1 119.5(4)
C8 C7 C6 120.3(4)
C8 C7 H7 119.8
C6 C7 H7 119.8
C7 C8 C9 119.6(4)
C7 C8 H8 120.2
C9 C8 H8 120.2
C10 C9 C8 120.5(4)
C10 C9 H9 119.7
C8 C9 H9 119.7
C9 C10 C5 120.6(4)
C9 C10 H10 119.7
C5 C10 H10 119.7
O3 C11 C12 110.5(4)
O3 C11 H11A 109.6
C12 C11 H11A 109.6
O3 C11 H11B 109.6
C12 C11 H11B 109.6
H11A C11 H11B 108.1
C11 C12 C13 109.7(4)
C11 C12 H12A 109.7
C13 C12 H12A 109.7
C11 C12 H12B 109.7
C13 C12 H12B 109.7
H12A C12 H12B 108.2
C3 C13 C12 108.9(3)
C3 C13 C14 113.4(3)
C12 C13 C14 113.3(3)
C3 C13 H13 107.0
C12 C13 H13 107.0
C14 C13 H13 107.0
C15 C14 C13 113.6(4)
C15 C14 H14A 108.8
C13 C14 H14A 108.8
C15 C14 H14B 108.8
C13 C14 H14B 108.8
H14A C14 H14B 107.7
C16 C15 C14 114.2(4)
C16 C15 H15A 108.7
C14 C15 H15A 108.7
C16 C15 H15B 108.7
C14 C15 H15B 108.7
H15A C15 H15B 107.6
C15 C16 H16A 109.5
C15 C16 H16B 109.5
H16A C16 H16B 109.5
C15 C16 H16C 109.5
H16A C16 H16C 109.5
H16B C16 H16C 109.5

loop_
_geom_bond_atom_site_label_1
_geom_bond_atom_site_label_2
_geom_bond_distance
O1 C1 1.217(5)
O2 C2 1.232(5)
O3 C4 1.356(4)
O3 C11 1.443(5)
C1 C6 1.473(5)
C1 C2 1.544(6)
C2 C3 1.441(5)
C3 C4 1.352(5)
C3 C13 1.521(5)
C4 C5 1.467(5)
C5 C10 1.393(5)
C5 C6 1.412(5)
C6 C7 1.388(5)
C7 C8 1.387(6)
C7 H7 0.9500
C8 C9 1.394(6)
C8 H8 0.9500
C9 C10 1.380(5)
C9 H9 0.9500
C10 H10 0.9500
C11 C12 1.518(6)
C11 H11A 0.9900
C11 H11B 0.9900
C12 C13 1.525(6)
C12 H12A 0.9900
C12 H12B 0.9900
C13 C14 1.535(5)
C13 H13 1.0000
C14 C15 1.518(6)
C14 H14A 0.9900
C14 H14B 0.9900
C15 C16 1.515(6)
C15 H15A 0.9900
C15 H15B 0.9900
C16 H16A 0.9800
C16 H16B 0.9800
C16 H16C 0.9800

loop_
_geom_torsion_atom_site_label_1
_geom_torsion_atom_site_label_2
_geom_torsion_atom_site_label_3
_geom_torsion_atom_site_label_4
_geom_torsion
_geom_torsion_publ_flag
O1 C1 C2 O2 -5.5(6) ?
C6 C1 C2 O2 174.3(4) ?
O1 C1 C2 C3 176.1(4) ?
C6 C1 C2 C3 -4.1(5) ?
O2 C2 C3 C4 -175.1(4) ?
C1 C2 C3 C4 3.2(5) ?
O2 C2 C3 C13 0.2(6) ?
C1 C2 C3 C13 178.5(3) ?
C11 O3 C4 C3 13.8(5) y
C11 O3 C4 C5 -168.7(3) ?
C2 C3 C4 O3 178.2(3) ?
C13 C3 C4 O3 3.2(6) y
C2 C3 C4 C5 1.0(6) ?
C13 C3 C4 C5 -174.0(4) ?
O3 C4 C5 C10 2.1(5) ?
C3 C4 C5 C10 179.5(4) ?
O3 C4 C5 C6 178.1(3) ?
C3 C4 C5 C6 -4.5(6) ?
C10 C5 C6 C7 -1.2(5) ?
C4 C5 C6 C7 -177.4(4) ?
C10 C5 C6 C1 179.3(3) ?
C4 C5 C6 C1 3.2(5) ?
O1 C1 C6 C7 1.1(6) ?
C2 C1 C6 C7 -178.6(3) ?
O1 C1 C6 C5 -179.5(4) ?
C2 C1 C6 C5 0.8(5) ?
C5 C6 C7 C8 1.5(6) ?
C1 C6 C7 C8 -179.1(4) ?
C6 C7 C8 C9 -1.5(6) ?
C7 C8 C9 C10 1.2(6) ?
C8 C9 C10 C5 -0.9(6) ?
C6 C5 C10 C9 1.0(6) ?
C4 C5 C10 C9 177.0(4) ?
C4 O3 C11 C12 -46.4(5) y
O3 C11 C12 C13 62.4(5) y
C4 C3 C13 C12 13.6(5) y
C2 C3 C13 C12 -161.5(3) ?
C4 C3 C13 C14 -113.5(4) ?
C2 C3 C13 C14 71.4(4) ?
C11 C12 C13 C3 -44.3(5) y
C11 C12 C13 C14 82.9(5) ?
C3 C13 C14 C15 -158.4(4) ?
C12 C13 C14 C15 76.9(5) ?
C13 C14 C15 C16 179.2(4) y

loop_
_cod_related_entry_id
_cod_related_entry_database
_cod_related_entry_code
1 ChemSpider 21195634
